data_4003476
loop_
_publ_author_name
'W\"orle, Michael'
'Guntlin, Christoph P.'
'Gyr, Luzia'
'Sougrati, Moulay T.'
'Lambert, Charles-Henri'
'Kravchyk, Kostiantyn V.'
'Zenobi, Renato'
'Kovalenko, Maksym V.'

_publ_section_title
;
 Structural Evolution of Iron(III) Trifluoroacetate upon Thermal
 Decomposition: Chains, Layers, and Rings
;
_journal_name_full 'Chemistry of Materials'
_journal_paper_doi 10.1021/acs.chemmater.9b05004
_journal_year 2020
_chemical_formula_sum 'C6 F9 Fe O6'
_chemical_formula_weight 394.89
_space_group_IT_number 158
_space_group_name_Hall 'P 3 -2"c'
_space_group_name_H-M_alt 'P 3 c 1'
_symmetry_cell_setting trigonal
_symmetry_space_group_name_H-M 'P 3 c 1'
_audit_creation_date 2018-01-15T14:31
_audit_creation_method 'created in GSAS-II'
_audit_update_record '2018-01-15T14:31  Initial software-generated CIF'
_cell_angle_alpha 90
_cell_angle_beta 90
_cell_angle_gamma 120
_cell_formula_units_Z 4
_cell_length_a 13.02830(25)
_cell_length_b 13.02830(25)
_cell_length_c 8.74990(16)
_cell_measurement_temperature 298
_cell_volume 1286.20(4)
_computing_structure_refinement 'GSAS-II (Toby & Von Dreele, J. Appl. Cryst. 46, 544-549, 2013)'
_diffrn_ambient_pressure 100
_diffrn_ambient_temperature 298
_diffrn_detector 'Silicon strip detector'
_diffrn_detector_type 'Dectris Mythen 1K'
_diffrn_measurement_device_type 'Stoe STADIP'
_diffrn_radiation_monochromator 'Focussing Ge'
_diffrn_radiation_polarisn_ratio 0.7000
_diffrn_radiation_probe x-ray
_diffrn_radiation_type 'Cu K\a~1~'
_diffrn_source 'sealed X-ray tube'
_diffrn_source_target Cu
_exptl_crystal_density_diffrn 2.039
_exptl_crystal_F_000 764
_pd_block_id 2018-01-15T14:31|FeTFA3_3529_new|WorleMichael|Stoe_STADIP
_pd_calc_method 'Rietveld Refinement'
_pd_char_colour colourless
_pd_instr_location ' ?'
_pd_meas_2theta_range_inc 0.01000
_pd_meas_2theta_range_max 99.99000
_pd_meas_2theta_range_min 4.00000
_pd_phase_name FeTFA3
_pd_proc_2theta_range_inc 0.01000
_pd_proc_2theta_range_max 99.94950
_pd_proc_2theta_range_min 3.95950
_pd_proc_info_datetime 2018-01-15T14:31
_pd_proc_info_excluded_regions ' ?'
_pd_proc_ls_background_function
; Background function: "chebyschev" function with 21 terms:
    6547.653, -870.525, 13.049, -2854.326, 71093.432, 41887.126, 
    -1.119463214e6, -302652.369, 8.017100560e6, 547545.667, -3.0932894502e7, 
    1.294751764e6, 6.9919588290e7, -6.180329718e6, -9.5798550121e7, 
    9.064338538e6, 7.8545076355e7, -5.958721699e6, -3.5543665464e7, 
    1.496322122e6, 6.842000944e6, 
;
_pd_proc_ls_pref_orient_corr none
_pd_proc_ls_profile_function
; Finger-Cox-Jephcoat function parameters U, V, W, X, Y, SH/L:
  peak variance(Gauss) = Utan(Th)^2^+Vtan(Th)+W:
  peak HW(Lorentz) = X/cos(Th)+Ytan(Th); SH/L = S/L+H/L
  U, V, W in (centideg)^2^, X & Y in centideg
    192.711, -52.495, 22.312, 0.000, 0.000, 0.049, 
  Crystallite size model "isotropic" for FeTFA3 (microns)
  parameters: Size, G/L mix
    0.347, 1.000, 
  Mustrain model "isotropic" for FeTFA3 (10^6^)
    parameters: Mustrain, G/L mix
    1681.277, 1.000, 

;
_pd_proc_ls_prof_R_factor 0.01583
_pd_proc_ls_prof_wR_expected 0.01173
_pd_proc_ls_prof_wR_factor 0.02482
_pd_proc_number_of_points 9600
_pd_spec_mounting ' ?'
_refine_diff_density_max 3.776
_refine_diff_density_min -1.076
_refine_ls_goodness_of_fit_all 2.117
_refine_ls_matrix_type full
_refine_ls_number_parameters 11
_refine_ls_R_Fsqd_factor 0.18385
_refine_ls_wR_factor_obs 0.02483
_reflns_d_resolution_high 1.007
_reflns_d_resolution_low 11.283
_reflns_limit_h_max 10
_reflns_limit_h_min 10
_reflns_limit_k_max 2
_reflns_limit_k_min 2
_reflns_limit_l_max 1
_reflns_limit_l_min 1
_reflns_number_total 449
_cod_data_source_file cm9b05004_si_006.cif
_cod_data_source_block FeTFA3_3529_new
_cod_original_cell_volume 1286.20(3)
_cod_database_code 4003476
_refine_ls_r_f_factor 0.11627
_gsas_proc_ls_prof_r_b_factor 0.03529
_gsas_proc_ls_prof_wr_b_factor 0.04876

loop_
_space_group_symop_id
_space_group_symop_operation_xyz
1 x,y,z
2 -y,x-y,z
3 y-x,-x,z
4 y-x,y,1/2+z
5 -y,-x,1/2+z
6 x,x-y,1/2+z

loop_
_atom_site_label
_atom_site_type_symbol
_atom_site_fract_x
_atom_site_fract_y
_atom_site_fract_z
_atom_site_occupancy
_atom_site_adp_type
_atom_site_U_iso_or_equiv
_atom_site_symmetry_multiplicity
Fe1 Fe 0.33333 0.66667 0.498(5) 1.000 Uiso 0.028 2
C1 C 0.28126 0.35883 0.22839 1.000 Uiso 0.0349893 6
C2 C 0.33417 0.49769 0.23443 1.000 Uiso 0.0349893 6
O1 O 0.34307 0.53678 0.36558 1.000 Uiso 0.0349893 6
O2 O 0.36119 0.54573 0.10740 1.000 Uiso 0.0349893 6
F1 F 0.20477 0.29904 0.34295 0.500 Uiso 0.098 6
F2 F 0.36885 0.33085 0.23862 0.500 Uiso 0.0984191 6
F3 F 0.22196 0.30753 0.09811 0.500 Uiso 0.0984191 6
F1a F 0.16238 0.29611 0.20770 0.500 Uiso 0.0984191 6
F2a F 0.30219 0.31806 0.36121 0.500 Uiso 0.0984191 6
F3a F 0.32773 0.32261 0.11680 0.500 Uiso 0.0984191 6
Fe2 Fe 0.66667 0.33333 0.481(5) 1.000 Uiso 0.0279914 2
C3 C 0.66638 0.61665 0.21922 1.000 Uiso 0.0349893 6
C4 C 0.67826 0.50171 0.22783 1.000 Uiso 0.0349893 6
O3 O 0.68871 0.46551 0.10128 1.000 Uiso 0.0349893 6
O4 O 0.67832 0.46791 0.35993 1.000 Uiso 0.0349893 6
F4 F 0.61382 0.62488 0.09029 0.500 Uiso 0.0984191 6
F5 F 0.77496 0.71683 0.22346 0.500 Uiso 0.0984191 6
F6 F 0.60397 0.62716 0.33557 0.500 Uiso 0.0984191 6
F4a F 0.55367 0.59396 0.20164 0.500 Uiso 0.0984191 6
F5a F 0.70881 0.68756 0.34329 0.500 Uiso 0.0984191 6
F6a F 0.72792 0.68579 0.09818 0.500 Uiso 0.0984191 6

loop_
_atom_type_symbol
_atom_type_number_in_cell
C 24
F 36
Fe 4
O 24

loop_
_diffrn_radiation_wavelength
_diffrn_radiation_wavelength_wt
_diffrn_radiation_wavelength_id
1.54051 1.0 1
1.54433 0.0000 2

loop_
_geom_angle_atom_site_label_1
_geom_angle_atom_site_label_2
_geom_angle_atom_site_label_3
_geom_angle
_geom_angle_site_symmetry_1
_geom_angle_site_symmetry_2
_geom_angle_site_symmetry_3
_geom_angle_publ_flag
F1 C1 F2 105.751 1_555 1_555 1_555 yes
F1 C1 F3 105.427 1_555 1_555 1_555 yes
F2 C1 F3 105.726 1_555 1_555 1_555 yes
F1 C1 F1a 57.345 1_555 1_555 1_555 yes
F2 C1 F1a 134.835 1_555 1_555 1_555 yes
F3 C1 F1a 52.433 1_555 1_555 1_555 yes
F1 C1 F2a 51.377 1_555 1_555 1_555 yes
F2 C1 F2a 58.784 1_555 1_555 1_555 yes
F3 C1 F2a 134.734 1_555 1_555 1_555 yes
F1a C1 F2a 105.7 1_555 1_555 1_555 yes
F1 C1 F3a 131.591 1_555 1_555 1_555 yes
F2 C1 F3a 51.203 1_555 1_555 1_555 yes
F3 C1 F3a 57.545 1_555 1_555 1_555 yes
F1a C1 F3a 105.634 1_555 1_555 1_555 yes
F2a C1 F3a 105.565 1_555 1_555 1_555 yes
O1 C2 O2 132.898 1_555 1_555 1_555 yes
C1 F1 F1a 61.404 1_555 1_555 1_555 yes
C1 F1 F2a 64.696 1_555 1_555 1_555 yes
F1a F1 F2a 121.898 1_555 1_555 1_555 yes
C1 F2 F2a 60.511 1_555 1_555 1_555 yes
C1 F2 F3a 63.898 1_555 1_555 1_555 yes
F2a F2 F3a 118.615 1_555 1_555 1_555 yes
C1 F3 F1a 63.897 1_555 1_555 1_555 yes
C1 F3 F3a 61.253 1_555 1_555 1_555 yes
F1a F3 F3a 119.39 1_555 1_555 1_555 yes
C1 F1a F1 61.251 1_555 1_555 1_555 yes
C1 F1a F3 63.67 1_555 1_555 1_555 yes
F1 F1a F3 119.159 1_555 1_555 1_555 yes
C1 F2a F1 63.927 1_555 1_555 1_555 yes
C1 F2a F2 60.705 1_555 1_555 1_555 yes
F1 F2a F2 118.848 1_555 1_555 1_555 yes
C1 F3a F2 64.899 1_555 1_555 1_555 yes
C1 F3a F3 61.202 1_555 1_555 1_555 yes
F2 F3a F3 121.9 1_555 1_555 1_555 yes
F4 C3 F5 105.726 1_555 1_555 1_555 yes
F4 C3 F6 105.442 1_555 1_555 1_555 yes
F5 C3 F6 105.736 1_555 1_555 1_555 yes
F4 C3 F4a 52.065 1_555 1_555 1_555 yes
F5 C3 F4a 134.815 1_555 1_555 1_555 yes
F6 C3 F4a 57.731 1_555 1_555 1_555 yes
F4 C3 F5a 131.795 1_555 1_555 1_555 yes
F5 C3 F5a 56.627 1_555 1_555 1_555 yes
F6 C3 F5a 52.203 1_555 1_555 1_555 yes
F4a C3 F5a 105.592 1_555 1_555 1_555 yes
F4 C3 F6a 56.792 1_555 1_555 1_555 yes
F5 C3 F6a 53.274 1_555 1_555 1_555 yes
F6 C3 F6a 134.73 1_555 1_555 1_555 yes
F4a C3 F6a 105.762 1_555 1_555 1_555 yes
F5a C3 F6a 105.556 1_555 1_555 1_555 yes
O3 C4 O4 132.891 1_555 1_555 1_555 yes
C3 F4 F4a 64.074 1_555 1_555 1_555 yes
C3 F4 F6a 61.998 1_555 1_555 1_555 yes
F4a F4 F6a 121.786 1_555 1_555 1_555 yes
C3 F5 F5a 61.212 1_555 1_555 1_555 yes
C3 F5 F6a 63.27 1_555 1_555 1_555 yes
F5a F5 F6a 118.796 1_555 1_555 1_555 yes
C3 F6 F4a 61.21 1_555 1_555 1_555 yes
C3 F6 F5a 63.886 1_555 1_555 1_555 yes
F4a F6 F5a 119.338 1_555 1_555 1_555 yes
C3 F4a F4 63.861 1_555 1_555 1_555 yes
C3 F4a F6 61.058 1_555 1_555 1_555 yes
F4 F4a F6 119.152 1_555 1_555 1_555 yes
C3 F5a F5 62.161 1_555 1_555 1_555 yes
C3 F5a F6 63.911 1_555 1_555 1_555 yes
F5 F5a F6 121.786 1_555 1_555 1_555 yes
C3 F6a F4 61.211 1_555 1_555 1_555 yes
C3 F6a F5 63.457 1_555 1_555 1_555 yes
F4 F6a F5 118.984 1_555 1_555 1_555 yes

loop_
_geom_bond_atom_site_label_1
_geom_bond_atom_site_label_2
_geom_bond_distance
_geom_bond_site_symmetry_1
_geom_bond_site_symmetry_2
_geom_bond_publ_flag
Fe1 O1 2.107(23) 1_555 1_555 yes
Fe1 O1 2.107(23) 1_555 2_665 yes
Fe1 O1 2.107(23) 1_555 3_565 yes
Fe1 O2 2.025(20) 1_555 4_555 yes
Fe1 O2 2.025(20) 1_555 5_665 yes
Fe1 O2 2.025(20) 1_555 6_565 yes
C1 C2 1.58235 1_555 1_555 yes
C1 F1 1.35214 1_555 1_555 yes
C1 F2 1.36351 1_555 1_555 yes
C1 F3 1.35148 1_555 1_555 yes
C1 F1a 1.35412 1_555 1_555 yes
C1 F2a 1.3609 1_555 1_555 yes
C1 F3a 1.35213 1_555 1_555 yes
C2 C1 1.58235 1_555 1_555 yes
C2 O1 1.23715 1_555 1_555 yes
C2 O2 1.23725 1_555 1_555 yes
O1 Fe1 2.107(23) 1_555 1_555 yes
O1 Fe1 2.107(23) 1_555 2_665 yes
O1 Fe1 2.107(23) 1_555 3_565 yes
O1 C2 1.23715 1_555 1_555 yes
O2 Fe1 2.025(20) 1_555 4_554 yes
O2 Fe1 2.025(20) 1_555 5_664 yes
O2 Fe1 2.025(20) 1_555 6_564 yes
O2 C2 1.23725 1_555 1_555 yes
F1 C1 1.35214 1_555 1_555 yes
F1 F2 2.16526 1_555 1_555 yes
F1 F3 2.15105 1_555 1_555 yes
F1 F1a 1.29847 1_555 1_555 yes
F1 F2a 1.17606 1_555 1_555 yes
F2 C1 1.36351 1_555 1_555 yes
F2 F1 2.16526 1_555 1_555 yes
F2 F3 2.16439 1_555 1_555 yes
F2 F2a 1.33708 1_555 1_555 yes
F2 F3a 1.1735 1_555 1_555 yes
F3 C1 1.35148 1_555 1_555 yes
F3 F1 2.15105 1_555 1_555 yes
F3 F2 2.16439 1_555 1_555 yes
F3 F1a 1.19525 1_555 1_555 yes
F3 F3a 1.30133 1_555 1_555 yes
F1a C1 1.35412 1_555 1_555 yes
F1a F1 1.29847 1_555 1_555 yes
F1a F3 1.19525 1_555 1_555 yes
F1a F2a 2.16403 1_555 1_555 yes
F1a F3a 2.1561 1_555 1_555 yes
F2a C1 1.3609 1_555 1_555 yes
F2a F1 1.17606 1_555 1_555 yes
F2a F2 1.33708 1_555 1_555 yes
F2a F1a 2.16403 1_555 1_555 yes
F2a F3a 2.16052 1_555 1_555 yes
F2a F4 2.20569 1_555 5_665 yes
F2a F6a 2.18552 1_555 5_665 yes
F3a C1 1.35213 1_555 1_555 yes
F3a F2 1.1735 1_555 1_555 yes
F3a F3 1.30133 1_555 1_555 yes
F3a F1a 2.1561 1_555 1_555 yes
F3a F2a 2.16052 1_555 1_555 yes
Fe2 O3 1.915(23) 1_555 4_655 yes
Fe2 O3 1.915(23) 1_555 5_665 yes
Fe2 O3 1.915(23) 1_555 6_555 yes
Fe2 O4 1.987(22) 1_555 1_555 yes
Fe2 O4 1.987(22) 1_555 2_655 yes
Fe2 O4 1.987(22) 1_555 3_665 yes
C3 C4 1.58224 1_555 1_555 yes
C3 F4 1.35145 1_555 1_555 yes
C3 F5 1.36375 1_555 1_555 yes
C3 F6 1.35193 1_555 1_555 yes
C3 F4a 1.35391 1_555 1_555 yes
C3 F5a 1.35164 1_555 1_555 yes
C3 F6a 1.36153 1_555 1_555 yes
C4 C3 1.58224 1_555 1_555 yes
C4 O3 1.23744 1_555 1_555 yes
C4 O4 1.23709 1_555 1_555 yes
O3 Fe2 1.915(23) 1_555 4_654 yes
O3 Fe2 1.915(23) 1_555 5_664 yes
O3 Fe2 1.915(23) 1_555 6_554 yes
O3 C4 1.23744 1_555 1_555 yes
O4 Fe2 1.987(22) 1_555 1_555 yes
O4 Fe2 1.987(22) 1_555 2_655 yes
O4 Fe2 1.987(22) 1_555 3_665 yes
O4 C4 1.23709 1_555 1_555 yes
F4 F2a 2.20569 1_555 5_664 yes
F4 C3 1.35145 1_555 1_555 yes
F4 F5 2.16457 1_555 1_555 yes
F4 F6 2.15107 1_555 1_555 yes
F4 F4a 1.18733 1_555 1_555 yes
F4 F6a 1.29022 1_555 1_555 yes
F5 C3 1.36375 1_555 1_555 yes
F5 F4 2.16457 1_555 1_555 yes
F5 F6 2.16509 1_555 1_555 yes
F5 F5a 1.28796 1_555 1_555 yes
F5 F6a 1.22184 1_555 1_555 yes
F6 C3 1.35193 1_555 1_555 yes
F6 F4 2.15107 1_555 1_555 yes
F6 F5 2.16509 1_555 1_555 yes
F6 F4a 1.30626 1_555 1_555 yes
F6 F5a 1.18947 1_555 1_555 yes
F4a C3 1.35391 1_555 1_555 yes
F4a F4 1.18733 1_555 1_555 yes
F4a F6 1.30626 1_555 1_555 yes
F4a F5a 2.15493 1_555 1_555 yes
F4a F6a 2.16524 1_555 1_555 yes
F5a C3 1.35164 1_555 1_555 yes
F5a F5 1.28796 1_555 1_555 yes
F5a F6 1.18947 1_555 1_555 yes
F5a F4a 2.15493 1_555 1_555 yes
F5a F6a 2.1605 1_555 1_555 yes
F6a F2a 2.18552 1_555 5_664 yes
F6a C3 1.36153 1_555 1_555 yes
F6a F4 1.29022 1_555 1_555 yes
F6a F5 1.22184 1_555 1_555 yes
F6a F4a 2.16524 1_555 1_555 yes
F6a F5a 2.1605 1_555 1_555 yes
